data_2208476
loop_
_publ_author_name
'Xiu-Xiang Qi'
'Ji-Shuan Suo'
'Li-Min Wang'
'Xiao-He Guo'
'Sen-Xiang Cheng'

_publ_section_title
;Ethyl
 4-{5-[1-(hydroxymethyl)ethylaminocarbonyl]-1,3-benzodioxol-4-yl}-7-methoxy-3-benzodioxole-5-carboxylate
;
_journal_coeditor_code AT2003
_journal_issue 4
_journal_name_full 'Acta Crystallographica Section E'
_journal_page_first o1269
_journal_page_last o1270
_journal_paper_doi 10.1107/S1600536806006246
_journal_volume 62
_journal_year 2006
_chemical_formula_iupac 'C23 H25 N O10'
_chemical_formula_moiety 'C23 H25 N O10'
_chemical_formula_sum 'C23 H25 N O10'
_chemical_formula_weight 475.44
_chemical_melting_point 412
_chemical_name_systematic
;
Ethyl
4-{5-[1-(hydroxymethyl)ethylaminocarbonyl]-1,3-benzodioxol-4-yl}-7-methoxy-
3-benzodioxole-5-carboxylate
;
_space_group_IT_number 4
_symmetry_cell_setting monoclinic
_symmetry_space_group_name_Hall 'P 2yb'
_symmetry_space_group_name_H-M 'P 1 21 1'
_atom_sites_solution_hydrogens geom
_atom_sites_solution_primary direct
_atom_sites_solution_secondary difmap
_cell_angle_alpha 90.00
_cell_angle_beta 114.266(3)
_cell_angle_gamma 90.00
_cell_formula_units_Z 2
_cell_length_a 9.0277(15)
_cell_length_b 14.185(2)
_cell_length_c 9.7695(17)
_cell_measurement_reflns_used 2246
_cell_measurement_temperature 294(2)
_cell_measurement_theta_max 23.38
_cell_measurement_theta_min 2.59
_cell_volume 1140.5(3)
_computing_cell_refinement 'SAINT (Bruker, 1997)'
_computing_data_collection 'SMART (Bruker, 1997)'
_computing_data_reduction SAINT
_computing_molecular_graphics 'SHELXTL (Bruker, 1997)'
_computing_publication_material SHELXTL
_computing_structure_refinement 'SHELXL97 (Sheldrick, 1997)'
_computing_structure_solution 'SHELXS97 (Sheldrick, 1997)'
_diffrn_ambient_temperature 294(2)
_diffrn_measured_fraction_theta_full 1.000
_diffrn_measured_fraction_theta_max 1.000
_diffrn_measurement_device_type 'Bruker SMART CCD area-detector'
_diffrn_measurement_method '\f and \w'
_diffrn_radiation_monochromator graphite
_diffrn_radiation_source 'fine-focus sealed tube'
_diffrn_radiation_type MoK\a
_diffrn_radiation_wavelength 0.71073
_diffrn_reflns_av_R_equivalents 0.0270
_diffrn_reflns_av_sigmaI/netI 0.0296
_diffrn_reflns_limit_h_max 9
_diffrn_reflns_limit_h_min -10
_diffrn_reflns_limit_k_max 16
_diffrn_reflns_limit_k_min -16
_diffrn_reflns_limit_l_max 9
_diffrn_reflns_limit_l_min -11
_diffrn_reflns_number 5834
_diffrn_reflns_theta_full 25.01
_diffrn_reflns_theta_max 25.01
_diffrn_reflns_theta_min 2.29
_diffrn_standards_number 0
_exptl_absorpt_coefficient_mu 0.110
_exptl_absorpt_correction_T_max 0.9870
_exptl_absorpt_correction_T_min 0.9742
_exptl_absorpt_correction_type multi-scan
_exptl_absorpt_process_details '(SADABS; Sheldrick, 1996)'
_exptl_crystal_colour white
_exptl_crystal_density_diffrn 1.384
_exptl_crystal_density_method 'not measured'
_exptl_crystal_description block
_exptl_crystal_F_000 500
_exptl_crystal_size_max 0.24
_exptl_crystal_size_mid 0.20
_exptl_crystal_size_min 0.12
_refine_diff_density_max 0.654
_refine_diff_density_min -0.294
_refine_ls_abs_structure_details 'Friedel Pairs merged'
_refine_ls_extinction_method none
_refine_ls_goodness_of_fit_ref 1.059
_refine_ls_hydrogen_treatment mixed
_refine_ls_matrix_type full
_refine_ls_number_parameters 316
_refine_ls_number_reflns 2099
_refine_ls_number_restraints 1
_refine_ls_restrained_S_all 1.058
_refine_ls_R_factor_all 0.0715
_refine_ls_R_factor_gt 0.0559
_refine_ls_shift/su_max 0.002
_refine_ls_shift/su_mean 0.000
_refine_ls_structure_factor_coef Fsqd
_refine_ls_weighting_details 'calc w=1/[\s^2^(Fo^2^)+(0.1001P)^2^+0.5453P] where P=(Fo^2^+2Fc^2^)/3'
_refine_ls_weighting_scheme calc
_refine_ls_wR_factor_gt 0.1509
_refine_ls_wR_factor_ref 0.1656
_reflns_number_gt 1699
_reflns_number_total 2099
_reflns_threshold_expression I>2\s(I)
_cod_data_source_file at2003.cif
_cod_data_source_block I
_cod_depositor_comments
;
The following automatic conversions were performed:
'_symmetry_cell_setting' value 'Monoclinic' changed to 'monoclinic'
according to '/home/saulius/struct/CIF-dictionaries/cif_core.dic'
dictionary named 'cif_core.dic' version 2.4.1 from 2010-06-29.

Automatic conversion script
Id: cif_fix_enum 1527 2010-12-29 10:47:43Z saulius 

The following automatic conversions were performed:

'_symmetry_cell_setting' value 'Monoclinic' changed to 'monoclinic'
according to /home/saulius/struct/CIF-dictionaries/cif_core.dic
dictionary named 'cif_core.dic' version 2.4.1 from 2010-06-29.

Automatic conversion script
Id: cif_fix_values 1715 2011-07-08 13:25:40Z adriana 
;
_cod_original_sg_symbol_H-M 'P 21'
_cod_database_code 2208476
_cod_database_fobs_code 2208476

loop_
_symmetry_equiv_pos_as_xyz
'x, y, z'
'-x, y+1/2, -z'

loop_
_atom_site_type_symbol
_atom_site_label
_atom_site_fract_x
_atom_site_fract_y
_atom_site_fract_z
_atom_site_U_iso_or_equiv
_atom_site_adp_type
_atom_site_calc_flag
_atom_site_refinement_flags
_atom_site_occupancy
O O1 1.0924(4) 1.0120(4) 0.4642(5) 0.0673(13) Uani d . 1
O O2 0.8341(5) 1.0749(3) 0.3868(5) 0.0583(11) Uani d . 1
O O3 1.1641(5) 0.8358(3) 0.3639(5) 0.0631(12) Uani d . 1
O O4 0.4622(6) 0.7808(4) 0.1297(7) 0.0844(16) Uani d . 1
O O5 0.5568(6) 0.7747(4) -0.0499(6) 0.0743(14) Uani d . 1
O O6 0.5152(5) 1.0155(3) -0.0797(4) 0.0558(11) Uani d . 1
O O7 0.2555(5) 1.0802(4) -0.1849(4) 0.0592(12) Uani d . 1
O O8 0.0492(5) 1.0999(4) -0.0306(4) 0.0596(12) Uani d . 1
O O9 0.4848(6) 1.0301(3) 0.5102(4) 0.0540(10) Uani d . 1
N N1 0.5726(6) 0.8920(3) 0.4615(5) 0.0421(11) Uani d . 1
O O10 0.6699(9) 0.7063(4) 0.5278(7) 0.0888(17) Uani d . 1
H H10 0.6251 0.6546 0.5104 0.133 Uiso calc R 1
C C1 0.9995(8) 1.0861(6) 0.4889(9) 0.071(2) Uani d . 1
H H1A 1.0090 1.0838 0.5914 0.085 Uiso calc R 1
H H1B 1.0398 1.1467 0.4731 0.085 Uiso calc R 1
C C2 0.8258(6) 0.9872(4) 0.3222(5) 0.0374(11) Uani d . 1
C C3 0.6884(6) 0.9426(4) 0.2233(5) 0.0355(11) Uani d . 1
C C4 0.7151(6) 0.8562(4) 0.1681(6) 0.0431(12) Uani d . 1
C C5 0.8702(7) 0.8184(4) 0.2117(6) 0.0474(13) Uani d . 1
H H5 0.8830 0.7609 0.1720 0.057 Uiso calc R 1
C C6 1.0066(6) 0.8653(4) 0.3139(6) 0.0445(13) Uani d . 1
C C7 0.9792(6) 0.9502(4) 0.3681(6) 0.0433(12) Uani d . 1
C C8 1.1942(9) 0.7570(6) 0.2892(11) 0.084(3) Uani d . 1
H H8A 1.1500 0.7689 0.1831 0.126 Uiso calc R 1
H H8B 1.1437 0.7020 0.3083 0.126 Uiso calc R 1
H H8C 1.3092 0.7469 0.3256 0.126 Uiso calc R 1
C C9 0.5586(10) 0.7998(4) 0.0785(8) 0.0655(18) Uani d . 1
C C10 0.3985(9) 0.7297(6) -0.1453(9) 0.080(2) Uani d . 1
H H10A 0.3628 0.6910 -0.0828 0.096 Uiso calc R 1
H H10B 0.4129 0.6890 -0.2187 0.096 Uiso calc R 1
C C11 0.2692(10) 0.8030(7) -0.2260(10) 0.095(3) Uani d . 1
H H11A 0.3067 0.8435 -0.2838 0.143 Uiso calc R 1
H H11B 0.2479 0.8398 -0.1536 0.143 Uiso calc R 1
H H11C 0.1712 0.7719 -0.2916 0.143 Uiso calc R 1
C C12 0.5237(6) 0.9853(3) 0.1708(5) 0.0351(11) Uani d . 1
C C13 0.4475(6) 1.0164(4) 0.0225(6) 0.0376(11) Uani d . 1
C C14 0.3948(7) 1.0579(5) -0.2138(6) 0.0520(14) Uani d . 1
H H14A 0.4381 1.1147 -0.2390 0.062 Uiso calc R 1
H H14B 0.3650 1.0143 -0.2975 0.062 Uiso calc R 1
C C15 0.2970(6) 1.0549(4) -0.0387(5) 0.0377(11) Uani d . 1
C C16 0.2023(6) 1.0635(4) 0.0427(6) 0.0409(12) Uani d . 1
C C17 0.2742(6) 1.0353(4) 0.1914(6) 0.0400(12) Uani d . 1
H H17 0.2163 1.0417 0.2506 0.048 Uiso calc R 1
C C18 0.4313(6) 0.9975(3) 0.2555(5) 0.0343(11) Uani d . 1
C C19 0.4981(6) 0.9744(4) 0.4196(5) 0.0369(11) Uani d . 1
C C20 0.6503(7) 0.8599(4) 0.6173(6) 0.0475(13) Uani d . 1
H H20 0.5958 0.8922 0.6724 0.057 Uiso calc R 1
C C21 0.8252(13) 0.8891(10) 0.6875(11) 0.141(5) Uani d . 1
H H21A 0.8322 0.9566 0.6866 0.211 Uiso calc R 1
H H21B 0.8812 0.8626 0.6316 0.211 Uiso calc R 1
H H21C 0.8742 0.8669 0.7892 0.211 Uiso calc R 1
C C22 0.6215(12) 0.7566(5) 0.6253(9) 0.081(2) Uani d . 1
H H22A 0.6819 0.7346 0.7272 0.097 Uiso calc R 1
H H22B 0.5070 0.7456 0.5988 0.097 Uiso calc R 1
C C23 -0.0570(9) 1.0909(9) 0.0405(10) 0.100(3) Uani d . 1
H H23A -0.0179 1.1283 0.1303 0.150 Uiso calc R 1
H H23B -0.0625 1.0260 0.0658 0.150 Uiso calc R 1
H H23C -0.1632 1.1122 -0.0260 0.150 Uiso calc R 1
H H1 0.558(7) 0.855(5) 0.381(7) 0.050(16) Uiso d . 1

loop_
_atom_site_aniso_label
_atom_site_aniso_U_11
_atom_site_aniso_U_22
_atom_site_aniso_U_33
_atom_site_aniso_U_12
_atom_site_aniso_U_13
_atom_site_aniso_U_23
O1 0.031(2) 0.077(3) 0.073(3) -0.001(2) 0.001(2) -0.028(3)
O2 0.039(2) 0.060(3) 0.058(2) 0.0051(19) 0.0029(18) -0.023(2)
O3 0.031(2) 0.078(3) 0.074(3) 0.012(2) 0.015(2) -0.012(2)
O4 0.062(3) 0.082(4) 0.119(4) -0.022(3) 0.047(3) -0.023(3)
O5 0.076(3) 0.075(3) 0.064(3) -0.013(3) 0.020(3) -0.008(3)
O6 0.050(2) 0.088(3) 0.0361(19) 0.018(2) 0.0245(17) 0.015(2)
O7 0.048(2) 0.095(3) 0.0323(18) 0.022(2) 0.0137(16) 0.017(2)
O8 0.038(2) 0.088(3) 0.052(2) 0.020(2) 0.0187(18) 0.021(2)
O9 0.074(3) 0.057(2) 0.0339(18) 0.019(2) 0.0252(18) 0.0032(18)
N1 0.052(3) 0.042(2) 0.033(2) 0.008(2) 0.018(2) 0.004(2)
O10 0.139(5) 0.052(3) 0.107(4) 0.005(3) 0.082(4) 0.007(3)
C1 0.039(3) 0.073(5) 0.075(4) 0.003(3) -0.003(3) -0.031(4)
C2 0.035(3) 0.045(3) 0.030(2) 0.003(2) 0.011(2) -0.003(2)
C3 0.031(3) 0.047(3) 0.028(2) 0.000(2) 0.011(2) 0.003(2)
C4 0.035(3) 0.047(3) 0.042(3) -0.001(2) 0.010(2) 0.001(2)
C5 0.044(3) 0.048(3) 0.048(3) 0.002(3) 0.016(3) -0.008(3)
C6 0.027(3) 0.058(3) 0.046(3) 0.005(2) 0.013(2) 0.003(3)
C7 0.030(3) 0.056(3) 0.040(3) -0.006(2) 0.011(2) -0.008(3)
C8 0.051(4) 0.086(6) 0.115(7) 0.017(4) 0.035(4) -0.016(5)
C9 0.092(5) 0.037(3) 0.073(4) 0.001(3) 0.038(4) -0.004(3)
C10 0.065(5) 0.069(5) 0.074(5) -0.020(4) -0.004(4) -0.008(4)
C11 0.063(5) 0.092(6) 0.093(6) -0.006(4) -0.007(4) -0.008(5)
C12 0.034(3) 0.037(3) 0.032(2) 0.001(2) 0.010(2) 0.001(2)
C13 0.037(3) 0.045(3) 0.034(2) 0.001(2) 0.018(2) -0.002(2)
C14 0.053(3) 0.068(4) 0.034(3) 0.005(3) 0.018(2) 0.007(3)
C15 0.033(3) 0.047(3) 0.026(2) 0.001(2) 0.005(2) 0.003(2)
C16 0.040(3) 0.042(3) 0.038(3) 0.005(2) 0.013(2) 0.002(2)
C17 0.039(3) 0.042(3) 0.039(3) 0.007(2) 0.016(2) 0.005(2)
C18 0.037(3) 0.033(2) 0.032(2) 0.000(2) 0.013(2) 0.001(2)
C19 0.037(3) 0.042(3) 0.032(2) 0.003(2) 0.014(2) 0.005(2)
C20 0.057(3) 0.049(3) 0.034(3) 0.013(3) 0.016(3) 0.012(2)
C21 0.105(8) 0.161(11) 0.088(7) -0.048(7) -0.030(6) 0.058(7)
C22 0.119(7) 0.061(4) 0.061(4) 0.012(4) 0.036(4) 0.016(3)
C23 0.046(4) 0.166(10) 0.093(6) 0.040(5) 0.033(4) 0.057(6)

loop_
_atom_type_symbol
_atom_type_description
_atom_type_scat_dispersion_real
_atom_type_scat_dispersion_imag
_atom_type_scat_source
C C 0.0033 0.0000 'International Tables Vol C Tables 4.2.6.8 and 6.1.1.4'
H H 0.0000 0.0000 'International Tables Vol C Tables 4.2.6.8 and 6.1.1.4'
N N 0.0061 0.0000 'International Tables Vol C Tables 4.2.6.8 and 6.1.1.4'
O O 0.0106 0.0000 'International Tables Vol C Tables 4.2.6.8 and 6.1.1.4'

loop_
_geom_angle_atom_site_label_1
_geom_angle_atom_site_label_2
_geom_angle_atom_site_label_3
_geom_angle
C7 O1 C1 105.1(4)
C2 O2 C1 105.4(4)
C6 O3 C8 116.6(5)
C9 O5 C10 110.4(6)
C13 O6 C14 105.2(4)
C15 O7 C14 105.2(4)
C16 O8 C23 117.1(5)
C19 N1 C20 124.1(5)
C19 N1 H1 111(4)
C20 N1 H1 124(4)
C22 O10 H10 109.5
O2 C1 O1 108.6(5)
O2 C1 H1A 110.0
O1 C1 H1A 110.0
O2 C1 H1B 110.0
O1 C1 H1B 110.0
H1A C1 H1B 108.3
C7 C2 C3 123.5(5)
C7 C2 O2 109.7(4)
C3 C2 O2 126.8(5)
C2 C3 C4 115.2(5)
C2 C3 C12 122.7(5)
C4 C3 C12 122.0(4)
C5 C4 C3 122.0(5)
C5 C4 C9 122.9(5)
C3 C4 C9 114.2(5)
C4 C5 C6 121.0(5)
C4 C5 H5 119.5
C6 C5 H5 119.5
O3 C6 C7 117.1(5)
O3 C6 C5 126.4(5)
C7 C6 C5 116.5(5)
C2 C7 C6 121.7(5)
C2 C7 O1 110.1(5)
C6 C7 O1 128.1(5)
O3 C8 H8A 109.5
O3 C8 H8B 109.5
H8A C8 H8B 109.5
O3 C8 H8C 109.5
H8A C8 H8C 109.5
H8B C8 H8C 109.5
O4 C9 O5 128.2(7)
O4 C9 C4 122.1(6)
O5 C9 C4 109.6(6)
O5 C10 C11 111.5(6)
O5 C10 H10A 109.3
C11 C10 H10A 109.3
O5 C10 H10B 109.3
C11 C10 H10B 109.3
H10A C10 H10B 108.0
C10 C11 H11A 109.5
C10 C11 H11B 109.5
H11A C11 H11B 109.5
C10 C11 H11C 109.5
H11A C11 H11C 109.5
H11B C11 H11C 109.5
C13 C12 C18 114.4(4)
C13 C12 C3 118.8(4)
C18 C12 C3 126.7(4)
C15 C13 O6 110.4(4)
C15 C13 C12 124.3(4)
O6 C13 C12 125.3(4)
O7 C14 O6 107.9(4)
O7 C14 H14A 110.1
O6 C14 H14A 110.1
O7 C14 H14B 110.1
O6 C14 H14B 110.1
H14A C14 H14B 108.4
C13 C15 O7 111.2(4)
C13 C15 C16 121.5(4)
O7 C15 C16 127.3(4)
O8 C16 C17 126.5(5)
O8 C16 C15 117.3(4)
C17 C16 C15 116.2(4)
C16 C17 C18 122.1(5)
C16 C17 H17 118.9
C18 C17 H17 118.9
C17 C18 C12 121.4(4)
C17 C18 C19 116.7(4)
C12 C18 C19 121.8(4)
O9 C19 N1 122.2(5)
O9 C19 C18 120.9(5)
N1 C19 C18 116.9(4)
N1 C20 C22 109.9(6)
N1 C20 C21 110.8(5)
C22 C20 C21 114.9(8)
N1 C20 H20 107.0
C22 C20 H20 107.0
C21 C20 H20 107.0
C20 C21 H21A 109.5
C20 C21 H21B 109.5
H21A C21 H21B 109.5
C20 C21 H21C 109.5
H21A C21 H21C 109.5
H21B C21 H21C 109.5
O10 C22 C20 110.8(6)
O10 C22 H22A 109.5
C20 C22 H22A 109.5
O10 C22 H22B 109.5
C20 C22 H22B 109.5
H22A C22 H22B 108.1
O8 C23 H23A 109.5
O8 C23 H23B 109.5
H23A C23 H23B 109.5
O8 C23 H23C 109.5
H23A C23 H23C 109.5
H23B C23 H23C 109.5

loop_
_geom_bond_atom_site_label_1
_geom_bond_atom_site_label_2
_geom_bond_distance
O1 C7 1.380(7)
O1 C1 1.426(8)
O2 C2 1.382(7)
O2 C1 1.424(7)
O3 C6 1.365(6)
O3 C8 1.421(9)
O4 C9 1.199(9)
O5 C9 1.298(8)
O5 C10 1.491(8)
O6 C13 1.369(6)
O6 C14 1.445(7)
O7 C15 1.367(6)
O7 C14 1.433(7)
O8 C16 1.369(6)
O8 C23 1.401(7)
O9 C19 1.228(6)
N1 C19 1.327(7)
N1 C20 1.463(7)
N1 H1 0.91(7)
O10 C22 1.396(9)
O10 H10 0.8200
C1 H1A 0.9700
C1 H1B 0.9700
C2 C7 1.373(7)
C2 C3 1.374(7)
C3 C4 1.399(8)
C3 C12 1.488(7)
C4 C5 1.393(8)
C4 C9 1.545(9)
C5 C6 1.395(8)
C5 H5 0.9300
C6 C7 1.378(8)
C8 H8A 0.9600
C8 H8B 0.9600
C8 H8C 0.9600
C10 C11 1.519(12)
C10 H10A 0.9700
C10 H10B 0.9700
C11 H11A 0.9600
C11 H11B 0.9600
C11 H11C 0.9600
C12 C13 1.396(7)
C12 C18 1.406(7)
C13 C15 1.355(7)
C14 H14A 0.9700
C14 H14B 0.9700
C15 C16 1.392(7)
C16 C17 1.384(7)
C17 C18 1.401(7)
C17 H17 0.9300
C18 C19 1.500(7)
C20 C22 1.495(10)
C20 C21 1.498(11)
C20 H20 0.9800
C21 H21A 0.9600
C21 H21B 0.9600
C21 H21C 0.9600
C22 H22A 0.9700
C22 H22B 0.9700
C23 H23A 0.9600
C23 H23B 0.9600
C23 H23C 0.9600

loop_
_geom_hbond_atom_site_label_D
_geom_hbond_atom_site_label_H
_geom_hbond_atom_site_label_A
_geom_hbond_site_symmetry_A
_geom_hbond_distance_DH
_geom_hbond_distance_HA
_geom_hbond_distance_DA
_geom_hbond_angle_DHA
N1 H1 O4 . 0.91(7) 2.48(7) 3.367(8) 166(5)
O10 H10 O9 2_646 0.82 1.99 2.811(7) 174

loop_
_geom_torsion_atom_site_label_1
_geom_torsion_atom_site_label_2
_geom_torsion_atom_site_label_3
_geom_torsion_atom_site_label_4
_geom_torsion
C2 O2 C1 O1 10.0(8)
C7 O1 C1 O2 -9.9(8)
C1 O2 C2 C7 -6.3(7)
C1 O2 C2 C3 175.5(6)
C7 C2 C3 C4 -1.5(7)
O2 C2 C3 C4 176.5(5)
C7 C2 C3 C12 -177.9(5)
O2 C2 C3 C12 0.1(8)
C2 C3 C4 C5 0.4(7)
C12 C3 C4 C5 176.8(5)
C2 C3 C4 C9 170.4(5)
C12 C3 C4 C9 -13.2(7)
C3 C4 C5 C6 0.4(9)
C9 C4 C5 C6 -168.7(5)
C8 O3 C6 C7 -169.7(6)
C8 O3 C6 C5 9.6(9)
C4 C5 C6 O3 -179.4(6)
C4 C5 C6 C7 -0.2(8)
C3 C2 C7 C6 1.8(8)
O2 C2 C7 C6 -176.5(5)
C3 C2 C7 O1 178.5(5)
O2 C2 C7 O1 0.2(6)
O3 C6 C7 C2 178.4(5)
C5 C6 C7 C2 -0.9(8)
O3 C6 C7 O1 2.4(9)
C5 C6 C7 O1 -176.9(6)
C1 O1 C7 C2 6.0(7)
C1 O1 C7 C6 -177.6(6)
C10 O5 C9 O4 9.8(10)
C10 O5 C9 C4 -173.6(5)
C5 C4 C9 O4 115.7(8)
C3 C4 C9 O4 -54.2(8)
C5 C4 C9 O5 -61.2(8)
C3 C4 C9 O5 128.9(6)
C9 O5 C10 C11 82.6(8)
C2 C3 C12 C13 109.0(6)
C4 C3 C12 C13 -67.1(7)
C2 C3 C12 C18 -71.7(7)
C4 C3 C12 C18 112.2(6)
C14 O6 C13 C15 0.4(6)
C14 O6 C13 C12 -177.5(5)
C18 C12 C13 C15 -0.5(8)
C3 C12 C13 C15 178.9(5)
C18 C12 C13 O6 177.2(5)
C3 C12 C13 O6 -3.5(8)
C15 O7 C14 O6 2.1(7)
C13 O6 C14 O7 -1.6(7)
O6 C13 C15 O7 1.0(7)
C12 C13 C15 O7 178.9(5)
O6 C13 C15 C16 179.7(5)
C12 C13 C15 C16 -2.4(8)
C14 O7 C15 C13 -1.9(6)
C14 O7 C15 C16 179.5(5)
C23 O8 C16 C17 -13.6(10)
C23 O8 C16 C15 167.4(7)
C13 C15 C16 O8 -177.5(5)
O7 C15 C16 O8 1.0(8)
C13 C15 C16 C17 3.5(8)
O7 C15 C16 C17 -178.0(6)
O8 C16 C17 C18 179.1(5)
C15 C16 C17 C18 -2.0(8)
C16 C17 C18 C12 -0.7(8)
C16 C17 C18 C19 177.0(5)
C13 C12 C18 C17 1.9(7)
C3 C12 C18 C17 -177.4(5)
C13 C12 C18 C19 -175.7(5)
C3 C12 C18 C19 5.0(8)
C20 N1 C19 O9 -1.9(8)
C20 N1 C19 C18 177.5(5)
C17 C18 C19 O9 -45.5(7)
C12 C18 C19 O9 132.2(5)
C17 C18 C19 N1 135.0(5)
C12 C18 C19 N1 -47.2(7)
C19 N1 C20 C22 141.7(6)
C19 N1 C20 C21 -90.3(9)
N1 C20 C22 O10 53.7(8)
C21 C20 C22 O10 -72.0(10)

loop_
_cod_related_entry_id
_cod_related_entry_database
_cod_related_entry_code
1 ChemSpider 21179598
